data_7121322
loop_
_publ_author_name
'Balmer, Markus'
'Gottschling, Hannah'
'von H\"anisch, Carsten'

_publ_section_title
;
 Phosphaalkene-substituted organo-group 15 compounds: synthesis and
 characterisation of (NHC)P-EtBu<sub>2</sub> (E = P, As, Sb and Bi).
;
_journal_issue 21
_journal_name_full 'Chemical communications (Cambridge, England)'
_journal_page_first 2659
_journal_page_last 2661
_journal_paper_doi 10.1039/c8cc00899j
_journal_volume 54
_journal_year 2018
_chemical_formula_moiety 'C29 H44 Bi N2 P'
_chemical_formula_sum 'C29 H44 Bi N2 P'
_chemical_formula_weight 660.61
_space_group_crystal_system triclinic
_space_group_IT_number 2
_space_group_name_Hall '-P 1'
_space_group_name_H-M_alt 'P -1'
_symmetry_space_group_name_Hall '-P 1'
_symmetry_space_group_name_H-M 'P -1'
_atom_sites_solution_hydrogens geom
_atom_sites_solution_primary dual
_audit_creation_date 2017-09-21
_audit_creation_method
;
Olex2 1.2
(compiled 2017.08.10 svn.r3458 for OlexSys, GUI svn.r5381)
;
_audit_update_record
;
2017-11-06 deposited with the CCDC.
2018-02-19 downloaded from the CCDC.
;
_cell_angle_alpha 85.580(2)
_cell_angle_beta 87.360(3)
_cell_angle_gamma 68.332(2)
_cell_formula_units_Z 4
_cell_length_a 8.5219(7)
_cell_length_b 10.0762(8)
_cell_length_c 37.319(3)
_cell_measurement_reflns_used 9924
_cell_measurement_temperature 100.0
_cell_measurement_theta_max 27.13
_cell_measurement_theta_min 2.28
_cell_volume 2968.7(4)
_computing_cell_refinement 'SAINT v8.37A (Bruker, 2015)'
_computing_data_collection 'SAINT v8.37A (Bruker, 2015)'
_computing_data_reduction 'SAINT v8.37A (Bruker, 2015)'
_computing_molecular_graphics 'Olex2 (Dolomanov et al., 2009)'
_computing_publication_material 'Olex2 (Dolomanov et al., 2009)'
_computing_structure_refinement 'XL (Sheldrick, 2008)'
_computing_structure_solution 'ShelXT (Sheldrick, 2015)'
_diffrn_ambient_temperature 100.0
_diffrn_detector 'CCD area detector'
_diffrn_detector_area_resol_mean 7.9
_diffrn_detector_type 'Bruker PHOTON II'
_diffrn_measured_fraction_theta_full 1.000
_diffrn_measured_fraction_theta_max 0.992
_diffrn_measurement_device 'three-circle diffractometer'
_diffrn_measurement_device_type 'Bruker D8 Quest'
_diffrn_measurement_method '\f and \w scans'
_diffrn_radiation_monochromator graphite
_diffrn_radiation_probe x-ray
_diffrn_radiation_type MoK\a
_diffrn_radiation_wavelength 0.71073
_diffrn_reflns_av_R_equivalents 0.0517
_diffrn_reflns_av_unetI/netI 0.0453
_diffrn_reflns_Laue_measured_fraction_full 1.000
_diffrn_reflns_Laue_measured_fraction_max 0.992
_diffrn_reflns_limit_h_max 10
_diffrn_reflns_limit_h_min -10
_diffrn_reflns_limit_k_max 12
_diffrn_reflns_limit_k_min -12
_diffrn_reflns_limit_l_max 47
_diffrn_reflns_limit_l_min -47
_diffrn_reflns_number 80403
_diffrn_reflns_point_group_measured_fraction_full 1.000
_diffrn_reflns_point_group_measured_fraction_max 0.992
_diffrn_reflns_theta_full 25.242
_diffrn_reflns_theta_max 27.244
_diffrn_reflns_theta_min 2.179
_diffrn_source 'sealed X-ray tube'
_diffrn_source_target Mo
_diffrn_standards_number 0
_exptl_absorpt_coefficient_mu 6.011
_exptl_absorpt_correction_T_max 0.7455
_exptl_absorpt_correction_T_min 0.5177
_exptl_absorpt_correction_type multi-scan
_exptl_absorpt_process_details
;
SADABS-2014/5 (Bruker,2014/5) was used for absorption correction.
wR2(int) was 0.1367 before and 0.0583 after correction.
The Ratio of minimum to maximum transmission is 0.6944.
The \l/2 correction factor is 0.00150.
;
_exptl_crystal_colour colourless
_exptl_crystal_colour_primary colourless
_exptl_crystal_density_diffrn 1.478
_exptl_crystal_description needle
_exptl_crystal_F_000 1320
_exptl_crystal_size_max 0.422
_exptl_crystal_size_mid 0.078
_exptl_crystal_size_min 0.069
_refine_diff_density_max 6.165
_refine_diff_density_min -3.830
_refine_diff_density_rms 0.179
_refine_ls_extinction_method none
_refine_ls_goodness_of_fit_ref 1.142
_refine_ls_hydrogen_treatment constr
_refine_ls_matrix_type full
_refine_ls_number_parameters 588
_refine_ls_number_reflns 13143
_refine_ls_number_restraints 15
_refine_ls_restrained_S_all 1.141
_refine_ls_R_factor_all 0.0650
_refine_ls_R_factor_gt 0.0497
_refine_ls_shift/su_max 0.004
_refine_ls_shift/su_mean 0.000
_refine_ls_structure_factor_coef Fsqd
_refine_ls_weighting_details 'w=1/[\s^2^(Fo^2^)+(0.0260P)^2^+29.7780P] where P=(Fo^2^+2Fc^2^)/3'
_refine_ls_weighting_scheme calc
_refine_ls_wR_factor_gt 0.1003
_refine_ls_wR_factor_ref 0.1046
_reflns_Friedel_coverage 0.000
_reflns_number_gt 10992
_reflns_number_total 13143
_reflns_threshold_expression 'I > 2\s(I)'
_cod_data_source_file c8cc00899j2.cif
_cod_data_source_block Compound4
_cod_depositor_comments 'Adding full bibliography for 7121321--7121324.cif.'
_cod_database_code 7121322
_shelx_shelxl_version_number 2014/7
_shelx_space_group_comment
;
The symmetry employed for this shelxl refinement is uniquely defined
by the following loop, which should always be used as a source of
symmetry information in preference to the above space-group names.
They are only intended as comments.
;
_shelx_estimated_absorpt_t_max 0.682
_shelx_estimated_absorpt_t_min 0.186
_olex2_refinement_description
;
1. Fixed Uiso
 At 1.2 times of:
  All C(H) groups, All C(H,H) groups
 At 1.5 times of:
  All C(H,H,H) groups
2. Rigid bond restraints
 C4, C5, C9
 with sigma for 1-2 distances of 0.005 and sigma for 1-3 distances of 0.005
3. Uiso/Uaniso restraints and constraints
C4 \\sim C9 \\sim C5: within 1.7A with sigma of 0.04 and sigma for terminal
atoms of 0.08
Uanis(N1) = Uanis(N2)
Uanis(C43) = Uanis(C44)
Uanis(C53) = Uanis(C52)
Uanis(C51) = Uanis(C54) = Uanis(C52) = Uanis(C53)
4.a Secondary CH2 refined with riding coordinates:
 C3(H3A,H3B), C31(H31A,H31B), C2(H2A,H2B), C32(H32A,H32B)
4.b Me refined with riding coordinates:
 C52(H52A,H52B,H52C)
4.c Aromatic/amide H refined with riding coordinates:
 C8(H8), C44(H44), C17(H17), C15(H15), C6(H6), C37(H37), C46(H46), C35(H35)
4.d Idealised Me refined as rotating group:
 C21(H21A,H21B,H21C), C10(H10A,H10B,H10C), C23(H23A,H23B,H23C), C39(H39A,H39B,
 H39C), C50(H50A,H50B,H50C), C49(H49A,H49B,H49C), C12(H12A,H12B,H12C), C19(H19A,
 H19B,H19C), C27(H27A,H27B,H27C), C25(H25A,H25B,H25C), C48(H48A,H48B,H48C),
 C24(H24A,H24B,H24C), C29(H29A,H29B,H29C), C53(H53A,H53B,H53C), C28(H28A,H28B,
 H28C), C11(H11A,H11B,H11C), C20(H20A,H20B,H20C), C58(H58A,H58B,H58C), C56(H56A,
 H56B,H56C), C41(H41A,H41B,H41C), C40(H40A,H40B,H40C), C57(H57A,H57B,H57C),
 C54(H54A,H54B,H54C)
;
_olex2_submission_special_instructions 'No special instructions were received'

loop_
_space_group_symop_operation_xyz
'x, y, z'
'-x, -y, -z'

loop_
_atom_site_label
_atom_site_type_symbol
_atom_site_fract_x
_atom_site_fract_y
_atom_site_fract_z
_atom_site_U_iso_or_equiv
_atom_site_adp_type
_atom_site_occupancy
_atom_site_site_symmetry_order
_atom_site_calc_flag
_atom_site_refinement_flags_posn
_atom_site_refinement_flags_adp
Bi1 Bi 0.81543(3) 0.78930(3) 0.91833(2) 0.01380(7) Uani 1 1 d . .
Bi2 Bi 0.10486(3) 0.68868(3) 0.59158(2) 0.02011(8) Uani 1 1 d . .
P1 P 0.6394(2) 0.88413(19) 0.86029(5) 0.0190(4) Uani 1 1 d . .
P2 P 0.2820(2) 0.62387(18) 0.64933(4) 0.0193(4) Uani 1 1 d . .
N4 N 0.3328(7) 0.3283(6) 0.64142(14) 0.0160(12) Uani 1 1 d . .
N3 N 0.4075(7) 0.3822(5) 0.69184(13) 0.0143(11) Uani 1 1 d . .
N1 N 0.7576(7) 1.1178(6) 0.85227(14) 0.0149(8) Uani 1 1 d . .
N2 N 0.6094(7) 1.0942(6) 0.80872(14) 0.0149(8) Uani 1 1 d . .
C3 C 0.6625(9) 1.2097(7) 0.79471(17) 0.0187(14) Uani 1 1 d . .
H3A H 0.5664 1.2923 0.7847 0.022 Uiso 1 1 calc R .
H3B H 0.7521 1.1775 0.7760 0.022 Uiso 1 1 calc R .
C31 C 0.4665(9) 0.2262(7) 0.69505(17) 0.0188(14) Uani 1 1 d . .
H31A H 0.4305 0.1913 0.7183 0.023 Uiso 1 1 calc R .
H31B H 0.5910 0.1827 0.6926 0.023 Uiso 1 1 calc R .
C2 C 0.7290(10) 1.2460(7) 0.82823(18) 0.0235(16) Uani 1 1 d . .
H2A H 0.8354 1.2627 0.8230 0.028 Uiso 1 1 calc R .
H2B H 0.6450 1.3317 0.8387 0.028 Uiso 1 1 calc R .
C30 C 0.3377(8) 0.4393(7) 0.65939(16) 0.0149(13) Uani 1 1 d . .
C38 C 0.1278(8) 0.3295(7) 0.59765(17) 0.0167(13) Uani 1 1 d . .
C32 C 0.3814(10) 0.1947(7) 0.66405(18) 0.0248(16) Uani 1 1 d . .
H32A H 0.4602 0.1135 0.6511 0.030 Uiso 1 1 calc R .
H32B H 0.2813 0.1725 0.6723 0.030 Uiso 1 1 calc R .
C7 C 0.3124(9) 0.9693(7) 0.74128(17) 0.0199(15) Uani 1 1 d . .
C22 C 0.5994(9) 0.7384(7) 0.94907(18) 0.0210(15) Uani 1 1 d . .
C21 C 1.1098(9) 0.9797(8) 0.8623(2) 0.0257(16) Uani 1 1 d . .
H21A H 1.0914 0.8904 0.8598 0.038 Uiso 1 1 calc GR .
H21B H 1.2277 0.9576 0.8685 0.038 Uiso 1 1 calc GR .
H21C H 1.0850 1.0382 0.8396 0.038 Uiso 1 1 calc GR .
C34 C 0.4042(9) 0.3307(8) 0.57768(18) 0.0223(15) Uani 1 1 d . .
C18 C 0.9959(8) 1.0602(7) 0.89140(18) 0.0168(13) Uani 1 1 d . .
C47 C 0.2781(8) 0.5097(7) 0.74457(16) 0.0133(13) Uani 1 1 d . .
C4 C 0.5115(8) 1.0446(7) 0.78708(16) 0.0138(12) Uani 1 1 d . U
C13 C 0.8211(8) 1.1183(7) 0.88722(16) 0.0131(13) Uani 1 1 d . .
C1 C 0.6738(8) 1.0358(7) 0.84175(17) 0.0134(13) Uani 1 1 d . .
C16 C 0.9541(10) 1.1460(7) 0.95146(18) 0.0227(16) Uani 1 1 d . .
C43 C 0.5664(8) 0.4822(6) 0.72672(16) 0.0138(9) Uani 1 1 d . .
C42 C 0.4178(8) 0.4614(6) 0.72113(15) 0.0111(12) Uani 1 1 d . .
C10 C 0.2548(9) 1.2261(8) 0.81488(18) 0.0221(15) Uani 1 1 d . .
H10A H 0.2972 1.1893 0.8390 0.033 Uiso 1 1 calc GR .
H10B H 0.1319 1.2531 0.8150 0.033 Uiso 1 1 calc GR .
H10C H 0.2833 1.3101 0.8076 0.033 Uiso 1 1 calc GR .
C8 C 0.4864(10) 0.9062(7) 0.74000(17) 0.0212(15) Uani 1 1 d . .
H8 H 0.5378 0.8367 0.7230 0.025 Uiso 1 1 calc R .
C33 C 0.2866(9) 0.3308(7) 0.60486(16) 0.0160(14) Uani 1 1 d . .
C44 C 0.5746(8) 0.5523(6) 0.75722(16) 0.0138(9) Uani 1 1 d . .
H44 H 0.6756 0.5673 0.7616 0.017 Uiso 1 1 calc R .
C45 C 0.4395(9) 0.6004(7) 0.78109(16) 0.0159(14) Uani 1 1 d . .
C5 C 0.3350(9) 1.1117(7) 0.78875(17) 0.0162(13) Uani 1 1 d . U
C23 C 0.6733(10) 0.6154(9) 0.97773(19) 0.0279(17) Uani 1 1 d . .
H23A H 0.7292 0.5257 0.9660 0.042 Uiso 1 1 calc GR .
H23B H 0.5822 0.6071 0.9937 0.042 Uiso 1 1 calc GR .
H23C H 0.7556 0.6350 0.9918 0.042 Uiso 1 1 calc GR .
C17 C 1.0575(9) 1.0763(7) 0.9242(2) 0.0239(16) Uani 1 1 d . .
H17 H 1.1760 1.0372 0.9277 0.029 Uiso 1 1 calc R .
C15 C 0.7818(10) 1.2000(8) 0.94655(18) 0.0235(16) Uani 1 1 d . .
H15 H 0.7090 1.2460 0.9656 0.028 Uiso 1 1 calc R .
C39 C 0.5731(9) 0.3333(9) 0.5859(2) 0.0296(17) Uani 1 1 d . .
H39A H 0.5585 0.4257 0.5952 0.044 Uiso 1 1 calc GR .
H39B H 0.6433 0.3199 0.5639 0.044 Uiso 1 1 calc GR .
H39C H 0.6282 0.2561 0.6040 0.044 Uiso 1 1 calc GR .
C9 C 0.5900(9) 0.9404(7) 0.76268(17) 0.0177(13) Uani 1 1 d . U
C50 C 0.1171(8) 0.4879(8) 0.73748(19) 0.0210(15) Uani 1 1 d . .
H50A H 0.0705 0.5390 0.7147 0.031 Uiso 1 1 calc GR .
H50B H 0.0353 0.5249 0.7570 0.031 Uiso 1 1 calc GR .
H50C H 0.1408 0.3855 0.7361 0.031 Uiso 1 1 calc GR .
C49 C 0.4517(10) 0.6748(8) 0.81394(18) 0.0255(16) Uani 1 1 d . .
H49A H 0.4377 0.6188 0.8357 0.038 Uiso 1 1 calc GR .
H49B H 0.3628 0.7703 0.8134 0.038 Uiso 1 1 calc GR .
H49C H 0.5625 0.6835 0.8140 0.038 Uiso 1 1 calc GR .
C26 C 0.9748(9) 0.5664(7) 0.89710(19) 0.0198(14) Uani 1 1 d . .
C12 C 0.7792(10) 0.8688(8) 0.7611(2) 0.0304(18) Uani 1 1 d . .
H12A H 0.8304 0.9415 0.7605 0.046 Uiso 1 1 calc GR .
H12B H 0.8131 0.8155 0.7393 0.046 Uiso 1 1 calc GR .
H12C H 0.8174 0.8028 0.7823 0.046 Uiso 1 1 calc GR .
C19 C 0.5235(9) 1.2508(9) 0.9097(2) 0.0302(17) Uani 1 1 d . .
H19A H 0.4942 1.3355 0.8928 0.045 Uiso 1 1 calc GR .
H19B H 0.4667 1.2780 0.9329 0.045 Uiso 1 1 calc GR .
H19C H 0.4871 1.1792 0.9001 0.045 Uiso 1 1 calc GR .
C14 C 0.7118(9) 1.1890(7) 0.91461(18) 0.0204(15) Uani 1 1 d . .
C6 C 0.2399(10) 1.0717(7) 0.76605(18) 0.0213(15) Uani 1 1 d . .
H6 H 0.1204 1.1158 0.7674 0.026 Uiso 1 1 calc R .
C37 C 0.0895(10) 0.3260(8) 0.56199(19) 0.0247(16) Uani 1 1 d . .
H37 H -0.0177 0.3245 0.5566 0.030 Uiso 1 1 calc R .
C27 C 1.0783(10) 0.4770(8) 0.9284(2) 0.0310(18) Uani 1 1 d . .
H27A H 1.1558 0.5210 0.9358 0.047 Uiso 1 1 calc GR .
H27B H 1.1432 0.3802 0.9211 0.047 Uiso 1 1 calc GR .
H27C H 1.0025 0.4720 0.9486 0.047 Uiso 1 1 calc GR .
C25 C 0.4784(9) 0.7039(9) 0.9258(2) 0.0287(17) Uani 1 1 d . .
H25A H 0.4366 0.7793 0.9066 0.043 Uiso 1 1 calc GR .
H25B H 0.3829 0.6981 0.9407 0.043 Uiso 1 1 calc GR .
H25C H 0.5379 0.6120 0.9153 0.043 Uiso 1 1 calc GR .
C46 C 0.2926(8) 0.5800(7) 0.77425(16) 0.0151(13) Uani 1 1 d . .
H46 H 0.1986 0.6150 0.7902 0.018 Uiso 1 1 calc R .
C48 C 0.7123(10) 0.4335(9) 0.70057(19) 0.0273(17) Uani 1 1 d . .
H48A H 0.7648 0.3289 0.7028 0.041 Uiso 1 1 calc GR .
H48B H 0.7955 0.4749 0.7058 0.041 Uiso 1 1 calc GR .
H48C H 0.6717 0.4649 0.6761 0.041 Uiso 1 1 calc GR .
C24 C 0.5054(10) 0.8751(9) 0.9678(2) 0.0320(18) Uani 1 1 d . .
H24A H 0.5764 0.8854 0.9865 0.048 Uiso 1 1 calc GR .
H24B H 0.4006 0.8707 0.9788 0.048 Uiso 1 1 calc GR .
H24C H 0.4786 0.9573 0.9502 0.048 Uiso 1 1 calc GR .
C29 C 0.8707(11) 0.4908(8) 0.8820(2) 0.0324(18) Uani 1 1 d . .
H29A H 0.7907 0.4788 0.9005 0.049 Uiso 1 1 calc GR .
H29B H 0.9456 0.3967 0.8746 0.049 Uiso 1 1 calc GR .
H29C H 0.8084 0.5480 0.8612 0.049 Uiso 1 1 calc GR .
C53 C 0.2673(15) 0.9349(12) 0.5958(3) 0.0605(15) Uani 1 1 d . .
H53A H 0.1583 0.9986 0.6051 0.091 Uiso 1 1 calc GR .
H53B H 0.3292 0.9922 0.5844 0.091 Uiso 1 1 calc GR .
H53C H 0.3333 0.8733 0.6157 0.091 Uiso 1 1 calc GR .
C28 C 1.0921(11) 0.5946(8) 0.8685(2) 0.0339(19) Uani 1 1 d . .
H28A H 1.0254 0.6578 0.8489 0.051 Uiso 1 1 calc GR .
H28B H 1.1659 0.5039 0.8591 0.051 Uiso 1 1 calc GR .
H28C H 1.1610 0.6405 0.8790 0.051 Uiso 1 1 calc GR .
C11 C 0.2053(11) 0.9277(9) 0.7167(2) 0.0336(19) Uani 1 1 d . .
H11A H 0.2721 0.8878 0.6953 0.050 Uiso 1 1 calc GR .
H11B H 0.1071 1.0124 0.7094 0.050 Uiso 1 1 calc GR .
H11C H 0.1670 0.8559 0.7293 0.050 Uiso 1 1 calc GR .
C20 C 1.0260(12) 1.1655(9) 0.9863(2) 0.039(2) Uani 1 1 d . .
H20A H 1.1220 1.0783 0.9931 0.058 Uiso 1 1 calc GR .
H20B H 0.9387 1.1841 1.0053 0.058 Uiso 1 1 calc GR .
H20C H 1.0637 1.2465 0.9829 0.058 Uiso 1 1 calc GR .
C36 C 0.2032(10) 0.3248(8) 0.53420(19) 0.0268(17) Uani 1 1 d . .
C58 C -0.1104(12) 0.9369(11) 0.6454(3) 0.047(2) Uani 1 1 d . .
H58A H -0.0225 0.8791 0.6622 0.071 Uiso 1 1 calc GR .
H58B H -0.2153 0.9852 0.6588 0.071 Uiso 1 1 calc GR .
H58C H -0.0741 1.0086 0.6320 0.071 Uiso 1 1 calc GR .
C56 C -0.2123(13) 0.7405(12) 0.6402(3) 0.058(3) Uani 1 1 d . .
H56A H -0.2246 0.6740 0.6237 0.087 Uiso 1 1 calc GR .
H56B H -0.3230 0.7955 0.6506 0.087 Uiso 1 1 calc GR .
H56C H -0.1358 0.6864 0.6595 0.087 Uiso 1 1 calc GR .
C35 C 0.3579(10) 0.3291(8) 0.54213(19) 0.0288(17) Uani 1 1 d . .
H35 H 0.4349 0.3310 0.5231 0.035 Uiso 1 1 calc R .
C41 C 0.0026(9) 0.3312(9) 0.6278(2) 0.0280(17) Uani 1 1 d . .
H41A H 0.0325 0.2348 0.6395 0.042 Uiso 1 1 calc GR .
H41B H -0.1111 0.3624 0.6181 0.042 Uiso 1 1 calc GR .
H41C H 0.0051 0.3976 0.6455 0.042 Uiso 1 1 calc GR .
C55 C -0.1399(10) 0.8425(9) 0.6197(2) 0.0297(17) Uani 1 1 d . .
C40 C 0.1571(13) 0.3181(10) 0.4959(2) 0.043(2) Uani 1 1 d . .
H40A H 0.2066 0.2191 0.4890 0.065 Uiso 1 1 calc GR .
H40B H 0.2009 0.3786 0.4798 0.065 Uiso 1 1 calc GR .
H40C H 0.0340 0.3524 0.4941 0.065 Uiso 1 1 calc GR .
C57 C -0.2587(13) 0.9269(11) 0.5903(3) 0.057(3) Uani 1 1 d . .
H57A H -0.2072 0.9855 0.5757 0.086 Uiso 1 1 calc GR .
H57B H -0.3650 0.9891 0.6011 0.086 Uiso 1 1 calc GR .
H57C H -0.2811 0.8609 0.5752 0.086 Uiso 1 1 calc GR .
C51 C 0.2380(15) 0.8421(12) 0.5682(3) 0.0605(15) Uani 1 1 d . .
C54 C 0.4098(14) 0.7409(12) 0.5565(3) 0.0605(15) Uani 1 1 d . .
H54A H 0.4702 0.6838 0.5775 0.091 Uiso 1 1 calc GR .
H54B H 0.4743 0.7961 0.5450 0.091 Uiso 1 1 calc GR .
H54C H 0.3963 0.6772 0.5393 0.091 Uiso 1 1 calc GR .
C52 C 0.1332(15) 0.9339(12) 0.5374(3) 0.0605(15) Uani 1 1 d . .
H52A H 0.0238 0.9968 0.5468 0.091 Uiso 1 1 calc R .
H52B H 0.1927 0.9920 0.5253 0.091 Uiso 1 1 calc R .
H52C H 0.1154 0.8723 0.5202 0.091 Uiso 1 1 calc R .

loop_
_atom_site_aniso_label
_atom_site_aniso_U_11
_atom_site_aniso_U_22
_atom_site_aniso_U_33
_atom_site_aniso_U_23
_atom_site_aniso_U_13
_atom_site_aniso_U_12
Bi1 0.01710(13) 0.01307(13) 0.01134(12) 0.00147(9) -0.00382(9) -0.00571(10)
Bi2 0.02784(16) 0.01727(14) 0.01393(13) 0.00077(10) -0.00826(11) -0.00621(12)
P1 0.0317(10) 0.0160(9) 0.0148(8) 0.0072(7) -0.0123(7) -0.0154(8)
P2 0.0340(11) 0.0117(8) 0.0123(8) 0.0020(6) -0.0102(7) -0.0078(8)
N4 0.030(3) 0.010(3) 0.009(2) -0.001(2) -0.006(2) -0.007(2)
N3 0.029(3) 0.007(3) 0.006(2) 0.0003(19) -0.004(2) -0.005(2)
N1 0.027(2) 0.0116(19) 0.0114(17) 0.0088(15) -0.0112(16) -0.0139(17)
N2 0.027(2) 0.0116(19) 0.0114(17) 0.0088(15) -0.0112(16) -0.0139(17)
C3 0.027(4) 0.018(3) 0.016(3) 0.007(3) -0.009(3) -0.014(3)
C31 0.031(4) 0.007(3) 0.017(3) 0.000(2) -0.007(3) -0.005(3)
C2 0.041(4) 0.016(3) 0.020(3) 0.013(3) -0.019(3) -0.019(3)
C30 0.017(3) 0.017(3) 0.011(3) -0.003(2) 0.000(2) -0.006(3)
C38 0.018(3) 0.017(3) 0.016(3) -0.008(3) 0.001(3) -0.006(3)
C32 0.043(5) 0.011(3) 0.018(3) 0.003(3) -0.010(3) -0.007(3)
C7 0.037(4) 0.018(3) 0.011(3) 0.009(3) -0.012(3) -0.019(3)
C22 0.020(4) 0.014(3) 0.021(3) -0.001(3) -0.008(3) 0.004(3)
C21 0.020(4) 0.025(4) 0.032(4) 0.000(3) 0.003(3) -0.008(3)
C34 0.024(4) 0.025(4) 0.015(3) -0.006(3) -0.003(3) -0.004(3)
C18 0.019(3) 0.011(3) 0.019(3) 0.000(3) 0.001(3) -0.005(3)
C47 0.016(3) 0.012(3) 0.012(3) 0.000(2) -0.004(2) -0.004(3)
C4 0.023(3) 0.012(3) 0.010(3) 0.008(2) -0.009(2) -0.011(3)
C13 0.019(3) 0.012(3) 0.012(3) 0.005(2) -0.007(2) -0.011(3)
C1 0.013(3) 0.011(3) 0.016(3) 0.003(2) -0.006(2) -0.004(3)
C16 0.040(4) 0.015(3) 0.018(3) 0.005(3) -0.017(3) -0.014(3)
C43 0.020(2) 0.008(2) 0.013(2) 0.0078(17) -0.0064(18) -0.0065(19)
C42 0.021(3) 0.007(3) 0.006(3) 0.000(2) -0.003(2) -0.005(3)
C10 0.022(4) 0.026(4) 0.020(3) -0.006(3) 0.005(3) -0.009(3)
C8 0.046(5) 0.013(3) 0.009(3) -0.001(2) -0.002(3) -0.015(3)
C33 0.027(4) 0.012(3) 0.010(3) -0.002(2) -0.005(3) -0.007(3)
C44 0.020(2) 0.008(2) 0.013(2) 0.0078(17) -0.0064(18) -0.0065(19)
C45 0.031(4) 0.010(3) 0.008(3) -0.001(2) -0.002(3) -0.009(3)
C5 0.022(3) 0.015(3) 0.013(3) 0.007(2) -0.002(2) -0.009(3)
C23 0.025(4) 0.038(5) 0.020(4) 0.008(3) -0.001(3) -0.012(4)
C17 0.023(4) 0.019(4) 0.032(4) 0.010(3) -0.016(3) -0.011(3)
C15 0.040(5) 0.022(4) 0.012(3) -0.002(3) 0.003(3) -0.016(3)
C39 0.022(4) 0.041(5) 0.026(4) -0.003(3) 0.000(3) -0.011(4)
C9 0.026(4) 0.010(3) 0.016(3) 0.007(2) -0.007(3) -0.007(3)
C50 0.017(3) 0.021(4) 0.025(4) -0.005(3) -0.003(3) -0.006(3)
C49 0.046(5) 0.020(4) 0.017(3) -0.005(3) -0.007(3) -0.018(4)
C26 0.019(4) 0.014(3) 0.025(4) 0.002(3) 0.002(3) -0.005(3)
C12 0.031(4) 0.024(4) 0.032(4) -0.003(3) -0.004(3) -0.003(3)
C19 0.022(4) 0.030(4) 0.037(4) -0.006(3) 0.005(3) -0.008(3)
C14 0.023(4) 0.017(3) 0.022(3) 0.004(3) -0.002(3) -0.009(3)
C6 0.029(4) 0.019(4) 0.019(3) 0.003(3) -0.002(3) -0.013(3)
C37 0.028(4) 0.020(4) 0.028(4) -0.004(3) -0.014(3) -0.009(3)
C27 0.025(4) 0.022(4) 0.038(4) 0.008(3) -0.003(3) 0.000(3)
C25 0.024(4) 0.037(5) 0.030(4) 0.009(3) -0.005(3) -0.017(4)
C46 0.022(3) 0.012(3) 0.010(3) -0.004(2) 0.004(2) -0.004(3)
C48 0.029(4) 0.034(4) 0.020(4) -0.002(3) 0.004(3) -0.014(4)
C24 0.032(4) 0.032(4) 0.031(4) -0.007(3) 0.003(3) -0.009(4)
C29 0.042(5) 0.019(4) 0.035(4) -0.006(3) -0.001(4) -0.009(4)
C53 0.070(4) 0.060(4) 0.063(4) 0.025(3) -0.009(3) -0.041(3)
C28 0.036(5) 0.020(4) 0.036(4) -0.006(3) 0.022(4) -0.002(4)
C11 0.053(5) 0.035(5) 0.026(4) -0.001(3) -0.016(4) -0.029(4)
C20 0.069(6) 0.036(5) 0.023(4) 0.009(3) -0.026(4) -0.032(5)
C36 0.038(5) 0.022(4) 0.015(3) -0.005(3) -0.009(3) -0.004(3)
C58 0.036(5) 0.049(6) 0.053(6) -0.028(5) -0.008(4) -0.005(4)
C56 0.034(5) 0.056(7) 0.076(8) -0.006(6) 0.018(5) -0.010(5)
C35 0.036(5) 0.034(4) 0.014(3) -0.008(3) 0.005(3) -0.009(4)
C41 0.022(4) 0.037(5) 0.026(4) -0.006(3) 0.004(3) -0.013(4)
C55 0.027(4) 0.032(4) 0.028(4) -0.002(3) -0.009(3) -0.008(3)
C40 0.059(6) 0.047(6) 0.022(4) -0.008(4) -0.016(4) -0.015(5)
C57 0.048(6) 0.052(6) 0.045(6) -0.018(5) -0.015(5) 0.017(5)
C51 0.070(4) 0.060(4) 0.063(4) 0.025(3) -0.009(3) -0.041(3)
C54 0.070(4) 0.060(4) 0.063(4) 0.025(3) -0.009(3) -0.041(3)
C52 0.070(4) 0.060(4) 0.063(4) 0.025(3) -0.009(3) -0.041(3)

loop_
_atom_type_symbol
_atom_type_description
_atom_type_scat_dispersion_real
_atom_type_scat_dispersion_imag
_atom_type_scat_source
C C 0.0033 0.0016 'International Tables Vol C Tables 4.2.6.8 and 6.1.1.4'
H H 0.0000 0.0000 'International Tables Vol C Tables 4.2.6.8 and 6.1.1.4'
Bi Bi -4.1077 10.2566 'International Tables Vol C Tables 4.2.6.8 and 6.1.1.4'
N N 0.0061 0.0033 'International Tables Vol C Tables 4.2.6.8 and 6.1.1.4'
P P 0.1023 0.0942 'International Tables Vol C Tables 4.2.6.8 and 6.1.1.4'

loop_
_geom_angle_atom_site_label_1
_geom_angle_atom_site_label_2
_geom_angle_atom_site_label_3
_geom_angle
C22 Bi1 P1 92.89(17)
C22 Bi1 C26 100.8(2)
C26 Bi1 P1 94.81(18)
C55 Bi2 P2 94.33(18)
C51 Bi2 P2 92.3(3)
C51 Bi2 C55 103.4(4)
C1 P1 Bi1 109.1(2)
C30 P2 Bi2 107.1(2)
C30 N4 C32 112.2(5)
C30 N4 C33 127.8(5)
C33 N4 C32 120.0(5)
C30 N3 C31 113.0(5)
C30 N3 C42 125.7(5)
C42 N3 C31 121.3(5)
C13 N1 C2 116.7(5)
C1 N1 C2 112.3(5)
C1 N1 C13 128.0(5)
C4 N2 C3 119.8(5)
C1 N2 C3 113.6(5)
C1 N2 C4 126.4(5)
N2 C3 H3A 111.5
N2 C3 H3B 111.5
N2 C3 C2 101.6(5)
H3A C3 H3B 109.3
C2 C3 H3A 111.5
C2 C3 H3B 111.5
N3 C31 H31A 111.3
N3 C31 H31B 111.3
N3 C31 C32 102.2(5)
H31A C31 H31B 109.2
C32 C31 H31A 111.3
C32 C31 H31B 111.3
N1 C2 C3 102.7(5)
N1 C2 H2A 111.2
N1 C2 H2B 111.2
C3 C2 H2A 111.2
C3 C2 H2B 111.2
H2A C2 H2B 109.1
N4 C30 P2 135.0(5)
N4 C30 N3 106.4(5)
N3 C30 P2 118.6(5)
C33 C38 C41 120.7(6)
C37 C38 C33 117.9(6)
C37 C38 C41 121.4(6)
N4 C32 C31 102.8(5)
N4 C32 H32A 111.2
N4 C32 H32B 111.2
C31 C32 H32A 111.2
C31 C32 H32B 111.2
H32A C32 H32B 109.1
C8 C7 C6 117.7(6)
C8 C7 C11 121.0(7)
C6 C7 C11 121.3(7)
C23 C22 Bi1 110.0(5)
C25 C22 Bi1 115.7(5)
C25 C22 C23 109.4(6)
C24 C22 Bi1 102.7(5)
C24 C22 C23 108.7(6)
C24 C22 C25 110.0(6)
H21A C21 H21B 109.5
H21A C21 H21C 109.5
H21B C21 H21C 109.5
C18 C21 H21A 109.5
C18 C21 H21B 109.5
C18 C21 H21C 109.5
C33 C34 C39 121.4(6)
C33 C34 C35 117.5(7)
C35 C34 C39 121.1(7)
C13 C18 C21 120.7(6)
C13 C18 C17 117.1(6)
C17 C18 C21 122.1(6)
C42 C47 C50 120.8(6)
C46 C47 C42 117.8(6)
C46 C47 C50 121.4(6)
C5 C4 N2 118.2(6)
C9 C4 N2 120.6(6)
C9 C4 C5 121.0(6)
C18 C13 N1 117.6(6)
C18 C13 C14 121.7(6)
C14 C13 N1 120.4(6)
N1 C1 P1 134.8(5)
N1 C1 N2 105.9(5)
N2 C1 P1 119.3(4)
C17 C16 C15 118.6(6)
C17 C16 C20 121.2(7)
C15 C16 C20 120.3(7)
C42 C43 C44 117.8(6)
C42 C43 C48 120.8(6)
C44 C43 C48 121.3(6)
C47 C42 N3 118.2(6)
C43 C42 N3 119.8(6)
C43 C42 C47 121.9(6)
H10A C10 H10B 109.5
H10A C10 H10C 109.5
H10B C10 H10C 109.5
C5 C10 H10A 109.5
C5 C10 H10B 109.5
C5 C10 H10C 109.5
C7 C8 H8 118.6
C7 C8 C9 122.8(6)
C9 C8 H8 118.6
C38 C33 N4 119.3(6)
C34 C33 N4 118.5(6)
C34 C33 C38 122.2(6)
C43 C44 H44 119.1
C45 C44 C43 121.8(6)
C45 C44 H44 119.1
C44 C45 C49 120.8(6)
C46 C45 C44 118.7(6)
C46 C45 C49 120.5(6)
C4 C5 C10 119.5(6)
C6 C5 C4 118.6(6)
C6 C5 C10 121.8(6)
C22 C23 H23A 109.5
C22 C23 H23B 109.5
C22 C23 H23C 109.5
H23A C23 H23B 109.5
H23A C23 H23C 109.5
H23B C23 H23C 109.5
C18 C17 H17 118.7
C16 C17 C18 122.7(7)
C16 C17 H17 118.7
C16 C15 H15 119.1
C16 C15 C14 121.9(7)
C14 C15 H15 119.1
C34 C39 H39A 109.5
C34 C39 H39B 109.5
C34 C39 H39C 109.5
H39A C39 H39B 109.5
H39A C39 H39C 109.5
H39B C39 H39C 109.5
C4 C9 C8 117.5(6)
C4 C9 C12 120.7(6)
C8 C9 C12 121.8(7)
C47 C50 H50A 109.5
C47 C50 H50B 109.5
C47 C50 H50C 109.5
H50A C50 H50B 109.5
H50A C50 H50C 109.5
H50B C50 H50C 109.5
C45 C49 H49A 109.5
C45 C49 H49B 109.5
C45 C49 H49C 109.5
H49A C49 H49B 109.5
H49A C49 H49C 109.5
H49B C49 H49C 109.5
C27 C26 Bi1 106.5(5)
C29 C26 Bi1 114.1(5)
C29 C26 C27 110.5(6)
C28 C26 Bi1 105.5(4)
C28 C26 C27 109.2(6)
C28 C26 C29 110.7(7)
C9 C12 H12A 109.5
C9 C12 H12B 109.5
C9 C12 H12C 109.5
H12A C12 H12B 109.5
H12A C12 H12C 109.5
H12B C12 H12C 109.5
H19A C19 H19B 109.5
H19A C19 H19C 109.5
H19B C19 H19C 109.5
C14 C19 H19A 109.5
C14 C19 H19B 109.5
C14 C19 H19C 109.5
C13 C14 C19 121.0(6)
C15 C14 C13 118.1(7)
C15 C14 C19 120.9(7)
C7 C6 H6 118.8
C5 C6 C7 122.4(7)
C5 C6 H6 118.8
C38 C37 H37 119.1
C36 C37 C38 121.8(7)
C36 C37 H37 119.1
C26 C27 H27A 109.5
C26 C27 H27B 109.5
C26 C27 H27C 109.5
H27A C27 H27B 109.5
H27A C27 H27C 109.5
H27B C27 H27C 109.5
C22 C25 H25A 109.5
C22 C25 H25B 109.5
C22 C25 H25C 109.5
H25A C25 H25B 109.5
H25A C25 H25C 109.5
H25B C25 H25C 109.5
C47 C46 H46 119.0
C45 C46 C47 122.0(6)
C45 C46 H46 119.0
C43 C48 H48A 109.5
C43 C48 H48B 109.5
C43 C48 H48C 109.5
H48A C48 H48B 109.5
H48A C48 H48C 109.5
H48B C48 H48C 109.5
C22 C24 H24A 109.5
C22 C24 H24B 109.5
C22 C24 H24C 109.5
H24A C24 H24B 109.5
H24A C24 H24C 109.5
H24B C24 H24C 109.5
C26 C29 H29A 109.5
C26 C29 H29B 109.5
C26 C29 H29C 109.5
H29A C29 H29B 109.5
H29A C29 H29C 109.5
H29B C29 H29C 109.5
H53A C53 H53B 109.5
H53A C53 H53C 109.5
H53B C53 H53C 109.5
C51 C53 H53A 109.5
C51 C53 H53B 109.5
C51 C53 H53C 109.5
C26 C28 H28A 109.5
C26 C28 H28B 109.5
C26 C28 H28C 109.5
H28A C28 H28B 109.5
H28A C28 H28C 109.5
H28B C28 H28C 109.5
C7 C11 H11A 109.5
C7 C11 H11B 109.5
C7 C11 H11C 109.5
H11A C11 H11B 109.5
H11A C11 H11C 109.5
H11B C11 H11C 109.5
C16 C20 H20A 109.5
C16 C20 H20B 109.5
C16 C20 H20C 109.5
H20A C20 H20B 109.5
H20A C20 H20C 109.5
H20B C20 H20C 109.5
C37 C36 C40 119.8(7)
C35 C36 C37 119.0(6)
C35 C36 C40 121.2(7)
H58A C58 H58B 109.5
H58A C58 H58C 109.5
H58B C58 H58C 109.5
C55 C58 H58A 109.5
C55 C58 H58B 109.5
C55 C58 H58C 109.5
H56A C56 H56B 109.5
H56A C56 H56C 109.5
H56B C56 H56C 109.5
C55 C56 H56A 109.5
C55 C56 H56B 109.5
C55 C56 H56C 109.5
C34 C35 H35 119.2
C36 C35 C34 121.7(7)
C36 C35 H35 119.1
C38 C41 H41A 109.5
C38 C41 H41B 109.5
C38 C41 H41C 109.5
H41A C41 H41B 109.5
H41A C41 H41C 109.5
H41B C41 H41C 109.5
C58 C55 Bi2 115.0(6)
C58 C55 C56 109.3(8)
C58 C55 C57 112.1(8)
C56 C55 Bi2 103.6(6)
C57 C55 Bi2 107.0(6)
C57 C55 C56 109.4(8)
C36 C40 H40A 109.5
C36 C40 H40B 109.5
C36 C40 H40C 109.5
H40A C40 H40B 109.5
H40A C40 H40C 109.5
H40B C40 H40C 109.5
C55 C57 H57A 109.5
C55 C57 H57B 109.5
C55 C57 H57C 109.5
H57A C57 H57B 109.5
H57A C57 H57C 109.5
H57B C57 H57C 109.5
C53 C51 Bi2 114.2(7)
C54 C51 Bi2 103.3(7)
C54 C51 C53 106.9(9)
C54 C51 C52 113.6(10)
C52 C51 Bi2 107.7(7)
C52 C51 C53 111.0(9)
C51 C54 H54A 109.5
C51 C54 H54B 109.5
C51 C54 H54C 109.5
H54A C54 H54B 109.5
H54A C54 H54C 109.5
H54B C54 H54C 109.5
C51 C52 H52A 109.5
C51 C52 H52B 109.5
C51 C52 H52C 109.5
H52A C52 H52B 109.5
H52A C52 H52C 109.5
H52B C52 H52C 109.5

loop_
_geom_bond_atom_site_label_1
_geom_bond_atom_site_label_2
_geom_bond_distance
Bi1 P1 2.6030(16)
Bi1 C22 2.320(8)
Bi1 C26 2.333(7)
Bi2 P2 2.5897(16)
Bi2 C55 2.349(8)
Bi2 C51 2.331(10)
P1 C1 1.747(6)
P2 C30 1.755(7)
N4 C30 1.362(8)
N4 C32 1.464(8)
N4 C33 1.433(7)
N3 C31 1.460(8)
N3 C30 1.363(8)
N3 C42 1.426(7)
N1 C2 1.464(8)
N1 C13 1.436(7)
N1 C1 1.362(8)
N2 C3 1.451(8)
N2 C4 1.425(8)
N2 C1 1.371(7)
C3 H3A 0.9900
C3 H3B 0.9900
C3 C2 1.520(9)
C31 H31A 0.9900
C31 H31B 0.9900
C31 C32 1.506(9)
C2 H2A 0.9900
C2 H2B 0.9900
C38 C33 1.397(9)
C38 C37 1.391(9)
C38 C41 1.512(10)
C32 H32A 0.9900
C32 H32B 0.9900
C7 C8 1.381(11)
C7 C6 1.387(10)
C7 C11 1.508(9)
C22 C23 1.535(9)
C22 C25 1.527(10)
C22 C24 1.520(10)
C21 H21A 0.9800
C21 H21B 0.9800
C21 H21C 0.9800
C21 C18 1.496(10)
C34 C33 1.393(10)
C34 C39 1.495(10)
C34 C35 1.404(9)
C18 C13 1.396(9)
C18 C17 1.398(9)
C47 C42 1.401(9)
C47 C50 1.505(9)
C47 C46 1.394(8)
C4 C5 1.404(9)
C4 C9 1.397(10)
C13 C14 1.398(10)
C16 C17 1.370(11)
C16 C15 1.380(11)
C16 C20 1.517(9)
C43 C42 1.385(9)
C43 C44 1.403(9)
C43 C48 1.500(10)
C10 H10A 0.9800
C10 H10B 0.9800
C10 H10C 0.9800
C10 C5 1.508(9)
C8 H8 0.9500
C8 C9 1.397(9)
C44 H44 0.9500
C44 C45 1.383(9)
C45 C49 1.512(8)
C45 C46 1.379(9)
C5 C6 1.377(9)
C23 H23A 0.9800
C23 H23B 0.9800
C23 H23C 0.9800
C17 H17 0.9500
C15 H15 0.9500
C15 C14 1.387(10)
C39 H39A 0.9800
C39 H39B 0.9800
C39 H39C 0.9800
C9 C12 1.505(10)
C50 H50A 0.9800
C50 H50B 0.9800
C50 H50C 0.9800
C49 H49A 0.9800
C49 H49B 0.9800
C49 H49C 0.9800
C26 C27 1.517(10)
C26 C29 1.515(10)
C26 C28 1.511(10)
C12 H12A 0.9800
C12 H12B 0.9800
C12 H12C 0.9800
C19 H19A 0.9800
C19 H19B 0.9800
C19 H19C 0.9800
C19 C14 1.506(10)
C6 H6 0.9500
C37 H37 0.9500
C37 C36 1.384(11)
C27 H27A 0.9800
C27 H27B 0.9800
C27 H27C 0.9800
C25 H25A 0.9800
C25 H25B 0.9800
C25 H25C 0.9800
C46 H46 0.9500
C48 H48A 0.9800
C48 H48B 0.9800
C48 H48C 0.9800
C24 H24A 0.9800
C24 H24B 0.9800
C24 H24C 0.9800
C29 H29A 0.9800
C29 H29B 0.9800
C29 H29C 0.9800
C53 H53A 0.9800
C53 H53B 0.9800
C53 H53C 0.9800
C53 C51 1.533(16)
C28 H28A 0.9800
C28 H28B 0.9800
C28 H28C 0.9800
C11 H11A 0.9800
C11 H11B 0.9800
C11 H11C 0.9800
C20 H20A 0.9800
C20 H20B 0.9800
C20 H20C 0.9800
C36 C35 1.381(11)
C36 C40 1.512(10)
C58 H58A 0.9800
C58 H58B 0.9800
C58 H58C 0.9800
C58 C55 1.491(11)
C56 H56A 0.9800
C56 H56B 0.9800
C56 H56C 0.9800
C56 C55 1.525(13)
C35 H35 0.9500
C41 H41A 0.9800
C41 H41B 0.9800
C41 H41C 0.9800
C55 C57 1.508(11)
C40 H40A 0.9800
C40 H40B 0.9800
C40 H40C 0.9800
C57 H57A 0.9800
C57 H57B 0.9800
C57 H57C 0.9800
C51 C54 1.510(16)
C51 C52 1.514(14)
C54 H54A 0.9800
C54 H54B 0.9800
C54 H54C 0.9800
C52 H52A 0.9800
C52 H52B 0.9800
C52 H52C 0.9800
